data_7132147
loop_
_publ_author_name
'Li, Wanwan'
'Gong, Qingbao'
'Wu, Qinghua'
'Guo, Luying'
'Guo, Xing'
'Guo, Dianjun'
'Jiao, Lijuan'
'Hao, Erhong'

_publ_section_title
;
 Pictet--Spengler Synthesis of Twist Quinoline-Fused BODIPYs as
 Heavy-Atom-Free Photosensitizers
;
_journal_name_full 'Chemical Communications'
_journal_paper_doi 10.1039/D3CC04460B
_journal_year 2023
_chemical_formula_moiety 'C30 H23 B F2 N4'
_chemical_formula_sum 'C30 H23 B F2 N4'
_chemical_formula_weight 488.33
_space_group_crystal_system monoclinic
_space_group_IT_number 14
_space_group_name_Hall '-P 2ybc'
_space_group_name_H-M_alt 'P 1 21/c 1'
_atom_sites_solution_hydrogens geom
_atom_sites_solution_primary dual
_audit_creation_date 2023-09-15
_audit_creation_method
;
Olex2 1.5
(compiled 2022.04.07 svn.rca3783a0 for OlexSys, GUI svn.r6498)
;
_audit_update_record
;
2023-09-15 deposited with the CCDC.	2023-09-21 downloaded from the CCDC.
;
_cell_angle_alpha 90
_cell_angle_beta 110.146(9)
_cell_angle_gamma 90
_cell_formula_units_Z 4
_cell_length_a 12.348(4)
_cell_length_b 18.253(6)
_cell_length_c 11.465(4)
_cell_measurement_reflns_used 556
_cell_measurement_temperature 300.00
_cell_measurement_theta_max 24.862
_cell_measurement_theta_min 2.371
_cell_volume 2426.0(14)
_computing_cell_refinement 'SAINT V8.40B (?, 2016)'
_computing_data_collection 'Bruker SMART APEX II diffractometer'
_computing_data_reduction 'SAINT V8.40B (?, 2016)'
_computing_molecular_graphics 'Olex2 1.5 (Dolomanov et al., 2009)'
_computing_publication_material 'Olex2 1.5 (Dolomanov et al., 2009)'
_computing_structure_refinement 'SHELXL 2019/2 (Sheldrick, 2015)'
_computing_structure_solution 'SHELXT 2018/2 (Sheldrick, 2018)'
_diffrn_ambient_temperature 300.00
_diffrn_detector 'CCD area detector'
_diffrn_measured_fraction_theta_full 0.993
_diffrn_measured_fraction_theta_max 0.993
_diffrn_measurement_device 'three-circle diffractometer'
_diffrn_measurement_device_type 'Bruker APEX-II CCD'
_diffrn_measurement_method '\f and \w scans'
_diffrn_radiation_monochromator graphite
_diffrn_radiation_probe x-ray
_diffrn_radiation_type MoK\a
_diffrn_radiation_wavelength 0.71073
_diffrn_reflns_av_R_equivalents 0.0722
_diffrn_reflns_av_unetI/netI 0.0617
_diffrn_reflns_Laue_measured_fraction_full 0.993
_diffrn_reflns_Laue_measured_fraction_max 0.993
_diffrn_reflns_limit_h_max 14
_diffrn_reflns_limit_h_min -14
_diffrn_reflns_limit_k_max 21
_diffrn_reflns_limit_k_min -21
_diffrn_reflns_limit_l_max 12
_diffrn_reflns_limit_l_min -13
_diffrn_reflns_number 17303
_diffrn_reflns_point_group_measured_fraction_full 0.993
_diffrn_reflns_point_group_measured_fraction_max 0.993
_diffrn_reflns_theta_full 25.201
_diffrn_reflns_theta_max 25.201
_diffrn_reflns_theta_min 2.081
_diffrn_source 'sealed X-ray tube'
_diffrn_source_target Mo
_exptl_absorpt_coefficient_mu 0.090
_exptl_absorpt_correction_T_max 0.7452
_exptl_absorpt_correction_T_min 0.5189
_exptl_absorpt_correction_type multi-scan
_exptl_absorpt_process_details
;
SADABS-2016/2 (Bruker,2016/2) was used for absorption correction.
wR2(int) was 0.1745 before and 0.0637 after correction.
The Ratio of minimum to maximum transmission is 0.6963.
The \l/2 correction factor is Not present.
;
_exptl_crystal_colour 'metallic dark black'
_exptl_crystal_colour_lustre metallic
_exptl_crystal_colour_modifier dark
_exptl_crystal_colour_primary black
_exptl_crystal_density_diffrn 1.337
_exptl_crystal_description block
_exptl_crystal_F_000 1016
_exptl_crystal_size_max 0.22
_exptl_crystal_size_mid 0.21
_exptl_crystal_size_min 0.2
_refine_diff_density_max 0.189
_refine_diff_density_min -0.241
_refine_diff_density_rms 0.045
_refine_ls_extinction_method none
_refine_ls_goodness_of_fit_ref 1.022
_refine_ls_hydrogen_treatment constr
_refine_ls_matrix_type full
_refine_ls_number_parameters 383
_refine_ls_number_reflns 4347
_refine_ls_number_restraints 236
_refine_ls_restrained_S_all 1.013
_refine_ls_R_factor_all 0.0952
_refine_ls_R_factor_gt 0.0496
_refine_ls_shift/su_max 0.001
_refine_ls_shift/su_mean 0.000
_refine_ls_structure_factor_coef Fsqd
_refine_ls_weighting_details 'w=1/[\s^2^(Fo^2^)+(0.0676P)^2^+0.2520P] where P=(Fo^2^+2Fc^2^)/3'
_refine_ls_weighting_scheme calc
_refine_ls_wR_factor_gt 0.1178
_refine_ls_wR_factor_ref 0.1389
_reflns_Friedel_coverage 0.000
_reflns_number_gt 2751
_reflns_number_total 4347
_reflns_threshold_expression 'I > 2\s(I)'
_cod_data_source_file d3cc04460b2.cif
_cod_data_source_block 3c
_cod_original_cell_volume 2425.9(14)
_cod_database_code 7132147
_shelx_shelxl_version_number 2019/2
_shelx_space_group_comment
;
The symmetry employed for this shelxl refinement is uniquely defined
by the following loop, which should always be used as a source of
symmetry information in preference to the above space-group names.
They are only intended as comments.
;
_shelx_estimated_absorpt_t_max 0.982
_shelx_estimated_absorpt_t_min 0.980
_olex2_refinement_description
;
1. Fixed Uiso
 At 1.2 times of:
  All C(H) groups
 At 1.5 times of:
  All C(H,H,H) groups
2. Restrained distances
 N4A-C17 \\sim N4-C17
 with sigma of 0.02
 N4A-C21A \\sim N4-C21
 with sigma of 0.02
 C18-C17 \\sim C18A-C17
 with sigma of 0.02
3. Restrained planarity
 C21A, C17, C18A, C20A, N4A, C19A
 with sigma of 0.1
 C21, C17, C18, C20, N4, C19
 with sigma of 0.1
4. Uiso/Uaniso restraints and constraints
N4 \\sim C17 \\sim C18 \\sim C19 \\sim C20 \\sim C21 \\sim N4A \\sim C18A \\sim
C19A \\sim C20A \\sim C21A: within 2A with sigma of 0.01 and sigma for terminal
atoms of 0.02 within 2A
5. Rigid body (RIGU) restrains
 N4, C17, C18, C19, C20, C21, N4A, C18A, C19A, C20A, C21A
 with sigma for 1-2 distances of 0.01 and sigma for 1-3 distances of 0.02
6. Same fragment restrains
{C18A, C19A, C20A, C21A} sigma for 1-2: 0.02, 1-3: 0.02
as in
{C18, C19, C20, C21}
7. Others
 Sof(N4A)=Sof(C18A)=Sof(H18A)=Sof(C19A)=Sof(H19A)=Sof(C20A)=Sof(H20A)=
 Sof(C21A)=Sof(H21A)=1-FVAR(1)
 Sof(N4)=Sof(C18)=Sof(H18)=Sof(C19)=Sof(H19)=Sof(C20)=Sof(H20)=Sof(C21)=
 Sof(H21)=FVAR(1)
8.a Aromatic/amide H refined with riding coordinates:
 C1(H1), C2(H2), C3(H3), C7(H7), C11(H11), C12(H12), C13(H13), C14(H14),
 C18(H18), C19(H19), C20(H20), C21(H21), C24(H24), C26(H26), C18A(H18A),
 C19A(H19A), C20A(H20A), C21A(H21A)
8.b Idealised Me refined as rotating group:
 C28(H28A,H28B,H28C), C29(H29A,H29B,H29C), C30(H30A,H30B,H30C)
;
_olex2_submission_special_instructions 'No special instructions were received'

loop_
_space_group_symop_operation_xyz
'x, y, z'
'-x, y+1/2, -z+1/2'
'-x, -y, -z'
'x, -y-1/2, z-1/2'

loop_
_atom_site_label
_atom_site_type_symbol
_atom_site_fract_x
_atom_site_fract_y
_atom_site_fract_z
_atom_site_U_iso_or_equiv
_atom_site_adp_type
_atom_site_occupancy
_atom_site_site_symmetry_order
_atom_site_calc_flag
_atom_site_refinement_flags_posn
_atom_site_refinement_flags_adp
_atom_site_refinement_flags_occupancy
_atom_site_disorder_assembly
_atom_site_disorder_group
F1 F 0.66523(12) 0.56463(7) 0.78048(12) 0.0542(4) Uani 1 1 d . . . . .
F2 F 0.61935(13) 0.53103(7) 0.57990(12) 0.0523(4) Uani 1 1 d . . . . .
N1 N 0.54127(17) 0.46105(9) 0.70867(15) 0.0375(5) Uani 1 1 d . . . . .
N2 N 0.46944(16) 0.58692(9) 0.64181(15) 0.0364(5) Uani 1 1 d . . . . .
N3 N 0.3555(2) 0.77713(10) 0.43740(17) 0.0483(5) Uani 1 1 d . . . . .
N4 N 0.0920(10) 0.7276(7) 0.4857(12) 0.065(2) Uani 0.446(18) 1 d D U P A 1
C1 C 0.6043(2) 0.40018(12) 0.7299(2) 0.0434(6) Uani 1 1 d . . . . .
H1 H 0.677071 0.396343 0.723417 0.052 Uiso 1 1 calc R U . . .
C2 C 0.5457(2) 0.34253(13) 0.7635(2) 0.0483(6) Uani 1 1 d . . . . .
H2 H 0.572152 0.294785 0.782478 0.058 Uiso 1 1 calc R U . . .
C3 C 0.4429(2) 0.36965(12) 0.7629(2) 0.0461(6) Uani 1 1 d . . . . .
H3 H 0.386140 0.343923 0.781946 0.055 Uiso 1 1 calc R U . . .
C4 C 0.4383(2) 0.44468(12) 0.72775(19) 0.0384(6) Uani 1 1 d . . . . .
C5 C 0.3521(2) 0.49570(12) 0.70441(18) 0.0363(5) Uani 1 1 d . . . . .
C6 C 0.3649(2) 0.56530(11) 0.65397(18) 0.0351(5) Uani 1 1 d . . . . .
C7 C 0.2809(2) 0.61735(11) 0.60259(19) 0.0398(6) Uani 1 1 d . . . . .
H7 H 0.205145 0.616152 0.601075 0.048 Uiso 1 1 calc R U . . .
C8 C 0.3317(2) 0.67260(11) 0.55293(19) 0.0392(6) Uani 1 1 d . . . . .
C9 C 0.2880(2) 0.73656(12) 0.4782(2) 0.0443(6) Uani 1 1 d . . . . .
C10 C 0.4716(2) 0.76217(12) 0.4751(2) 0.0448(6) Uani 1 1 d . . . . .
C11 C 0.5394(3) 0.81208(13) 0.4373(2) 0.0548(7) Uani 1 1 d . . . . .
H11 H 0.503979 0.849881 0.383263 0.066 Uiso 1 1 calc R U . . .
C12 C 0.6564(3) 0.80581(14) 0.4789(3) 0.0669(9) Uani 1 1 d . . . . .
H12 H 0.700003 0.839321 0.452711 0.080 Uiso 1 1 calc R U . . .
C13 C 0.7121(3) 0.74929(14) 0.5608(3) 0.0660(8) Uani 1 1 d . . . . .
H13 H 0.792174 0.746863 0.592554 0.079 Uiso 1 1 calc R U . . .
C14 C 0.6463(2) 0.69733(13) 0.5935(2) 0.0530(7) Uani 1 1 d . . . . .
H14 H 0.682858 0.658526 0.644361 0.064 Uiso 1 1 calc R U . . .
C15 C 0.5263(2) 0.70180(11) 0.5518(2) 0.0414(6) Uani 1 1 d . . . . .
C16 C 0.4489(2) 0.65289(11) 0.58212(18) 0.0377(6) Uani 1 1 d . . . . .
C17 C 0.1663(2) 0.76108(13) 0.4425(2) 0.0522(6) Uani 1 1 d D U . . .
C18 C 0.1294(12) 0.8211(7) 0.3620(12) 0.073(3) Uani 0.446(18) 1 d D U P A 1
H18 H 0.180250 0.844061 0.330020 0.087 Uiso 0.446(18) 1 calc R U P A 1
C19 C 0.0180(13) 0.8457(8) 0.3306(14) 0.081(3) Uani 0.446(18) 1 d D U P A 1
H19 H -0.004989 0.888340 0.284240 0.097 Uiso 0.446(18) 1 calc R U P A 1
C20 C -0.0596(13) 0.8067(9) 0.3685(13) 0.083(3) Uani 0.446(18) 1 d D U P A 1
H20 H -0.137625 0.818518 0.339807 0.100 Uiso 0.446(18) 1 calc R U P A 1
C21 C -0.0183(11) 0.7504(7) 0.4492(14) 0.078(2) Uani 0.446(18) 1 d D U P A 1
H21 H -0.068703 0.726391 0.480742 0.093 Uiso 0.446(18) 1 calc R U P A 1
C22 C 0.2420(2) 0.47788(11) 0.7260(2) 0.0383(6) Uani 1 1 d . . . . .
C23 C 0.1497(2) 0.44673(13) 0.6314(2) 0.0504(7) Uani 1 1 d . . . . .
C24 C 0.0502(3) 0.43037(15) 0.6564(3) 0.0654(8) Uani 1 1 d . . . . .
H24 H -0.011578 0.409569 0.593699 0.079 Uiso 1 1 calc R U . . .
C25 C 0.0388(3) 0.44353(15) 0.7697(3) 0.0628(8) Uani 1 1 d . . . . .
C26 C 0.1316(3) 0.47370(14) 0.8616(2) 0.0596(8) Uani 1 1 d . . . . .
H26 H 0.125639 0.482610 0.939042 0.072 Uiso 1 1 calc R U . . .
C27 C 0.2338(2) 0.49133(13) 0.8430(2) 0.0451(6) Uani 1 1 d . . . . .
C28 C 0.1576(3) 0.42985(17) 0.5062(2) 0.0727(9) Uani 1 1 d . . . . .
H28A H 0.187181 0.471804 0.476491 0.109 Uiso 1 1 calc R U . . .
H28B H 0.082353 0.418013 0.448912 0.109 Uiso 1 1 calc R U . . .
H28C H 0.208403 0.388963 0.513372 0.109 Uiso 1 1 calc R U . . .
C29 C -0.0735(3) 0.4263(2) 0.7905(4) 0.1040(13) Uani 1 1 d . . . . .
H29A H -0.130406 0.462294 0.749251 0.156 Uiso 1 1 calc R U . . .
H29B H -0.060933 0.426944 0.877956 0.156 Uiso 1 1 calc R U . . .
H29C H -0.100088 0.378616 0.757554 0.156 Uiso 1 1 calc R U . . .
C30 C 0.3329(3) 0.52352(16) 0.9472(2) 0.0669(8) Uani 1 1 d . . . . .
H30A H 0.399973 0.493269 0.962214 0.100 Uiso 1 1 calc R U . . .
H30B H 0.313148 0.525881 1.021079 0.100 Uiso 1 1 calc R U . . .
H30C H 0.348941 0.571950 0.924776 0.100 Uiso 1 1 calc R U . . .
B1 B 0.5783(3) 0.53787(13) 0.6767(2) 0.0381(6) Uani 1 1 d . . . . .
N4A N 0.1158(9) 0.7405(6) 0.5245(9) 0.0643(19) Uani 0.554(18) 1 d D U P A 2
C18A C 0.1146(10) 0.8048(6) 0.3403(9) 0.072(2) Uani 0.554(18) 1 d D U P A 2
H18A H 0.154435 0.818262 0.287976 0.086 Uiso 0.554(18) 1 calc R U P A 2
C19A C 0.0033(11) 0.8282(7) 0.3171(11) 0.086(2) Uani 0.554(18) 1 d D U P A 2
H19A H -0.035761 0.854508 0.245482 0.103 Uiso 0.554(18) 1 calc R U P A 2
C20A C -0.0491(10) 0.8116(7) 0.4024(11) 0.083(2) Uani 0.554(18) 1 d D U P A 2
H20A H -0.121106 0.830681 0.394480 0.100 Uiso 0.554(18) 1 calc R U P A 2
C21A C 0.0079(9) 0.7663(6) 0.4990(11) 0.076(2) Uani 0.554(18) 1 d D U P A 2
H21A H -0.031161 0.752107 0.551644 0.091 Uiso 0.554(18) 1 calc R U P A 2

loop_
_atom_site_aniso_label
_atom_site_aniso_U_11
_atom_site_aniso_U_22
_atom_site_aniso_U_33
_atom_site_aniso_U_23
_atom_site_aniso_U_13
_atom_site_aniso_U_12
F1 0.0463(10) 0.0528(8) 0.0597(8) -0.0030(7) 0.0135(7) -0.0067(7)
F2 0.0611(11) 0.0509(8) 0.0628(8) 0.0018(6) 0.0444(8) 0.0014(7)
N1 0.0380(13) 0.0393(10) 0.0415(10) 0.0011(8) 0.0219(9) 0.0020(9)
N2 0.0386(13) 0.0355(10) 0.0421(10) 0.0007(8) 0.0229(9) -0.0019(9)
N3 0.0543(16) 0.0440(11) 0.0499(11) 0.0057(9) 0.0221(11) -0.0008(10)
N4 0.042(4) 0.065(4) 0.087(5) 0.022(4) 0.020(4) 0.008(3)
C1 0.0422(17) 0.0450(14) 0.0489(13) 0.0000(10) 0.0234(12) 0.0064(12)
C2 0.0572(19) 0.0395(13) 0.0520(13) 0.0049(10) 0.0238(13) 0.0070(13)
C3 0.0525(19) 0.0428(13) 0.0494(13) 0.0054(10) 0.0255(13) -0.0027(12)
C4 0.0413(16) 0.0394(12) 0.0415(11) 0.0016(9) 0.0233(11) -0.0012(11)
C5 0.0397(16) 0.0399(12) 0.0348(11) -0.0011(9) 0.0199(11) -0.0062(11)
C6 0.0364(15) 0.0361(11) 0.0394(11) -0.0025(9) 0.0216(11) -0.0020(11)
C7 0.0381(16) 0.0411(13) 0.0464(12) -0.0032(10) 0.0225(12) -0.0021(11)
C8 0.0457(17) 0.0347(12) 0.0415(12) -0.0026(9) 0.0207(12) -0.0028(11)
C9 0.0502(18) 0.0378(13) 0.0470(13) -0.0013(10) 0.0195(13) -0.0008(12)
C10 0.0529(19) 0.0424(13) 0.0477(13) -0.0018(10) 0.0284(14) -0.0027(12)
C11 0.068(2) 0.0447(14) 0.0661(16) 0.0123(12) 0.0409(16) 0.0010(14)
C12 0.080(3) 0.0479(16) 0.098(2) 0.0122(14) 0.063(2) -0.0020(16)
C13 0.053(2) 0.0513(16) 0.113(2) 0.0109(16) 0.0525(19) 0.0028(14)
C14 0.053(2) 0.0417(14) 0.0764(17) 0.0046(12) 0.0376(16) -0.0016(13)
C15 0.0446(18) 0.0397(13) 0.0474(13) -0.0031(10) 0.0256(12) -0.0027(12)
C16 0.0439(17) 0.0358(12) 0.0390(12) -0.0022(9) 0.0214(12) -0.0021(11)
C17 0.0519(18) 0.0459(14) 0.0588(14) 0.0038(11) 0.0192(13) 0.0028(13)
C18 0.059(4) 0.073(5) 0.074(4) 0.019(4) 0.007(4) 0.002(4)
C19 0.063(4) 0.074(4) 0.089(4) 0.019(4) 0.005(4) 0.013(4)
C20 0.053(4) 0.095(4) 0.090(5) 0.013(4) 0.010(4) 0.014(4)
C21 0.046(4) 0.085(4) 0.100(5) 0.017(4) 0.022(4) 0.010(3)
C22 0.0360(16) 0.0360(12) 0.0494(12) 0.0026(9) 0.0230(12) -0.0020(10)
C23 0.0453(18) 0.0556(15) 0.0544(14) -0.0078(12) 0.0223(13) -0.0087(13)
C24 0.046(2) 0.081(2) 0.0713(17) -0.0147(15) 0.0217(16) -0.0216(15)
C25 0.049(2) 0.0723(18) 0.0796(18) -0.0001(15) 0.0383(17) -0.0109(15)
C26 0.061(2) 0.0734(18) 0.0601(16) -0.0022(13) 0.0414(16) -0.0063(16)
C27 0.0457(18) 0.0503(14) 0.0467(13) -0.0018(11) 0.0255(13) -0.0062(12)
C28 0.063(2) 0.100(2) 0.0587(16) -0.0241(16) 0.0255(16) -0.0139(18)
C29 0.059(3) 0.152(3) 0.120(3) 0.000(3) 0.055(2) -0.027(2)
C30 0.066(2) 0.088(2) 0.0543(15) -0.0130(14) 0.0303(16) -0.0173(17)
B1 0.0399(19) 0.0393(14) 0.0413(14) -0.0038(11) 0.0220(14) -0.0054(13)
N4A 0.047(4) 0.068(4) 0.081(4) 0.012(3) 0.026(3) 0.011(3)
C18A 0.065(4) 0.077(4) 0.067(4) 0.018(3) 0.016(3) 0.005(3)
C19A 0.061(4) 0.090(5) 0.090(4) 0.028(4) 0.004(3) 0.015(4)
C20A 0.052(3) 0.095(4) 0.098(4) 0.016(4) 0.019(3) 0.021(3)
C21A 0.050(4) 0.085(4) 0.091(4) 0.012(4) 0.024(4) 0.012(3)

loop_
_atom_type_symbol
_atom_type_description
_atom_type_scat_dispersion_real
_atom_type_scat_dispersion_imag
_atom_type_scat_source
C C 0.0033 0.0016 'International Tables Vol C Tables 4.2.6.8 and 6.1.1.4'
H H 0.0000 0.0000 'International Tables Vol C Tables 4.2.6.8 and 6.1.1.4'
B B 0.0013 0.0007 'International Tables Vol C Tables 4.2.6.8 and 6.1.1.4'
F F 0.0171 0.0103 'International Tables Vol C Tables 4.2.6.8 and 6.1.1.4'
N N 0.0061 0.0033 'International Tables Vol C Tables 4.2.6.8 and 6.1.1.4'

loop_
_geom_angle_atom_site_label_1
_geom_angle_atom_site_label_2
_geom_angle_atom_site_label_3
_geom_angle
_geom_angle_site_symmetry_1
_geom_angle_site_symmetry_3
_geom_angle_publ_flag
C1 N1 C4 107.44(18) . . ?
C1 N1 B1 126.5(2) . . ?
C4 N1 B1 125.94(19) . . ?
C6 N2 B1 123.95(17) . . ?
C16 N2 C6 106.26(18) . . ?
C16 N2 B1 129.38(18) . . ?
C9 N3 C10 119.7(2) . . ?
C17 N4 C21 119.7(9) . . ?
N1 C1 H1 124.7 . . ?
N1 C1 C2 110.6(2) . . ?
C2 C1 H1 124.7 . . ?
C1 C2 H2 126.5 . . ?
C3 C2 C1 107.1(2) . . ?
C3 C2 H2 126.5 . . ?
C2 C3 H3 126.3 . . ?
C2 C3 C4 107.3(2) . . ?
C4 C3 H3 126.3 . . ?
N1 C4 C3 107.5(2) . . ?
C5 C4 N1 120.85(19) . . ?
C5 C4 C3 131.5(2) . . ?
C4 C5 C6 119.9(2) . . ?
C4 C5 C22 120.55(19) . . ?
C6 C5 C22 119.5(2) . . ?
N2 C6 C5 121.7(2) . . ?
C7 C6 N2 110.23(18) . . ?
C7 C6 C5 127.9(2) . . ?
C6 C7 H7 126.5 . . ?
C6 C7 C8 107.0(2) . . ?
C8 C7 H7 126.5 . . ?
C7 C8 C9 134.0(2) . . ?
C7 C8 C16 106.5(2) . . ?
C16 C8 C9 119.4(2) . . ?
N3 C9 C8 121.0(2) . . ?
N3 C9 C17 115.9(2) . . ?
C8 C9 C17 123.1(2) . . ?
N3 C10 C11 116.2(2) . . ?
N3 C10 C15 124.6(2) . . ?
C11 C10 C15 119.1(3) . . ?
C10 C11 H11 119.6 . . ?
C12 C11 C10 120.8(2) . . ?
C12 C11 H11 119.6 . . ?
C11 C12 H12 119.6 . . ?
C11 C12 C13 120.8(2) . . ?
C13 C12 H12 119.6 . . ?
C12 C13 H13 120.4 . . ?
C14 C13 C12 119.2(3) . . ?
C14 C13 H13 120.4 . . ?
C13 C14 H14 119.3 . . ?
C13 C14 C15 121.5(3) . . ?
C15 C14 H14 119.3 . . ?
C10 C15 C16 114.6(2) . . ?
C14 C15 C10 118.6(2) . . ?
C14 C15 C16 126.8(2) . . ?
N2 C16 C8 109.92(19) . . ?
N2 C16 C15 130.3(2) . . ?
C8 C16 C15 119.8(2) . . ?
N4 C17 C9 121.4(6) . . ?
N4 C17 C18 119.5(9) . . ?
C18 C17 C9 119.1(7) . . ?
N4A C17 C9 113.0(5) . . ?
N4A C17 C18A 124.3(7) . . ?
C18A C17 C9 122.5(6) . . ?
C17 C18 H18 120.1 . . ?
C19 C18 C17 119.9(11) . . ?
C19 C18 H18 120.1 . . ?
C18 C19 H19 120.3 . . ?
C18 C19 C20 119.4(10) . . ?
C20 C19 H19 120.3 . . ?
C19 C20 H20 121.1 . . ?
C21 C20 C19 117.8(10) . . ?
C21 C20 H20 121.1 . . ?
N4 C21 C20 123.2(11) . . ?
N4 C21 H21 118.4 . . ?
C20 C21 H21 118.4 . . ?
C23 C22 C5 120.36(18) . . ?
C23 C22 C27 120.4(2) . . ?
C27 C22 C5 119.3(2) . . ?
C22 C23 C28 121.3(2) . . ?
C24 C23 C22 118.2(2) . . ?
C24 C23 C28 120.4(2) . . ?
C23 C24 H24 118.5 . . ?
C25 C24 C23 122.9(3) . . ?
C25 C24 H24 118.5 . . ?
C24 C25 C26 117.6(2) . . ?
C24 C25 C29 120.5(3) . . ?
C26 C25 C29 121.8(3) . . ?
C25 C26 H26 118.8 . . ?
C25 C26 C27 122.4(2) . . ?
C27 C26 H26 118.8 . . ?
C22 C27 C30 121.4(2) . . ?
C26 C27 C22 118.4(2) . . ?
C26 C27 C30 120.2(2) . . ?
C23 C28 H28A 109.5 . . ?
C23 C28 H28B 109.5 . . ?
C23 C28 H28C 109.5 . . ?
H28A C28 H28B 109.5 . . ?
H28A C28 H28C 109.5 . . ?
H28B C28 H28C 109.5 . . ?
C25 C29 H29A 109.5 . . ?
C25 C29 H29B 109.5 . . ?
C25 C29 H29C 109.5 . . ?
H29A C29 H29B 109.5 . . ?
H29A C29 H29C 109.5 . . ?
H29B C29 H29C 109.5 . . ?
C27 C30 H30A 109.5 . . ?
C27 C30 H30B 109.5 . . ?
C27 C30 H30C 109.5 . . ?
H30A C30 H30B 109.5 . . ?
H30A C30 H30C 109.5 . . ?
H30B C30 H30C 109.5 . . ?
F1 B1 N1 108.58(19) . . ?
F1 B1 N2 111.38(18) . . ?
F2 B1 F1 109.4(2) . . ?
F2 B1 N1 109.12(17) . . ?
F2 B1 N2 111.85(19) . . ?
N2 B1 N1 106.43(19) . . ?
C21A N4A C17 114.3(7) . . ?
C17 C18A H18A 120.5 . . ?
C19A C18A C17 118.9(9) . . ?
C19A C18A H18A 120.5 . . ?
C18A C19A H19A 120.8 . . ?
C18A C19A C20A 118.4(8) . . ?
C20A C19A H19A 120.8 . . ?
C19A C20A H20A 121.0 . . ?
C21A C20A C19A 118.1(8) . . ?
C21A C20A H20A 121.0 . . ?
N4A C21A C20A 125.6(8) . . ?
N4A C21A H21A 117.2 . . ?
C20A C21A H21A 117.2 . . ?

loop_
_geom_bond_atom_site_label_1
_geom_bond_atom_site_label_2
_geom_bond_distance
_geom_bond_site_symmetry_2
_geom_bond_publ_flag
F1 B1 1.388(3) . ?
F2 B1 1.376(3) . ?
N1 C1 1.330(3) . ?
N1 C4 1.395(3) . ?
N1 B1 1.557(3) . ?
N2 C6 1.402(3) . ?
N2 C16 1.365(3) . ?
N2 B1 1.548(3) . ?
N3 C9 1.315(3) . ?
N3 C10 1.375(3) . ?
N4 C17 1.332(10) . ?
N4 C21 1.345(10) . ?
C1 H1 0.9300 . ?
C1 C2 1.404(3) . ?
C2 H2 0.9300 . ?
C2 C3 1.360(3) . ?
C3 H3 0.9300 . ?
C3 C4 1.423(3) . ?
C4 C5 1.369(3) . ?
C5 C6 1.427(3) . ?
C5 C22 1.499(3) . ?
C6 C7 1.380(3) . ?
C7 H7 0.9300 . ?
C7 C8 1.407(3) . ?
C8 C9 1.439(3) . ?
C8 C16 1.416(3) . ?
C9 C17 1.483(4) . ?
C10 C11 1.403(3) . ?
C10 C15 1.426(3) . ?
C11 H11 0.9300 . ?
C11 C12 1.362(4) . ?
C12 H12 0.9300 . ?
C12 C13 1.405(4) . ?
C13 H13 0.9300 . ?
C13 C14 1.382(3) . ?
C14 H14 0.9300 . ?
C14 C15 1.394(4) . ?
C15 C16 1.435(3) . ?
C17 C18 1.403(11) . ?
C17 N4A 1.349(8) . ?
C17 C18A 1.379(9) . ?
C18 H18 0.9300 . ?
C18 C19 1.372(11) . ?
C19 H19 0.9300 . ?
C19 C20 1.378(12) . ?
C20 H20 0.9300 . ?
C20 C21 1.360(11) . ?
C21 H21 0.9300 . ?
C22 C23 1.395(3) . ?
C22 C27 1.402(3) . ?
C23 C24 1.386(4) . ?
C23 C28 1.504(3) . ?
C24 H24 0.9300 . ?
C24 C25 1.376(4) . ?
C25 C26 1.376(4) . ?
C25 C29 1.519(4) . ?
C26 H26 0.9300 . ?
C26 C27 1.388(3) . ?
C27 C30 1.504(4) . ?
C28 H28A 0.9600 . ?
C28 H28B 0.9600 . ?
C28 H28C 0.9600 . ?
C29 H29A 0.9600 . ?
C29 H29B 0.9600 . ?
C29 H29C 0.9600 . ?
C30 H30A 0.9600 . ?
C30 H30B 0.9600 . ?
C30 H30C 0.9600 . ?
N4A C21A 1.347(8) . ?
C18A H18A 0.9300 . ?
C18A C19A 1.375(9) . ?
C19A H19A 0.9300 . ?
C19A C20A 1.380(10) . ?
C20A H20A 0.9300 . ?
C20A C21A 1.366(9) . ?
C21A H21A 0.9300 . ?

loop_
_geom_torsion_atom_site_label_1
_geom_torsion_atom_site_label_2
_geom_torsion_atom_site_label_3
_geom_torsion_atom_site_label_4
_geom_torsion
_geom_torsion_site_symmetry_1
_geom_torsion_site_symmetry_2
_geom_torsion_site_symmetry_3
_geom_torsion_site_symmetry_4
_geom_torsion_publ_flag
N1 C1 C2 C3 -0.2(3) . . . . ?
N1 C4 C5 C6 3.2(3) . . . . ?
N1 C4 C5 C22 -179.58(18) . . . . ?
N2 C6 C7 C8 1.8(2) . . . . ?
N3 C9 C17 N4 -175.1(7) . . . . ?
N3 C9 C17 C18 4.6(7) . . . . ?
N3 C9 C17 N4A -152.7(6) . . . . ?
N3 C9 C17 C18A 23.0(7) . . . . ?
N3 C10 C11 C12 174.1(2) . . . . ?
N3 C10 C15 C14 -173.5(2) . . . . ?
N3 C10 C15 C16 3.9(3) . . . . ?
N4 C17 C18 C19 1.4(11) . . . . ?
C1 N1 C4 C3 0.3(2) . . . . ?
C1 N1 C4 C5 -175.5(2) . . . . ?
C1 N1 B1 F1 -68.1(3) . . . . ?
C1 N1 B1 F2 51.0(3) . . . . ?
C1 N1 B1 N2 171.85(18) . . . . ?
C1 C2 C3 C4 0.4(3) . . . . ?
C2 C3 C4 N1 -0.5(3) . . . . ?
C2 C3 C4 C5 174.8(2) . . . . ?
C3 C4 C5 C6 -171.5(2) . . . . ?
C3 C4 C5 C22 5.7(4) . . . . ?
C4 N1 C1 C2 -0.1(3) . . . . ?
C4 N1 B1 F1 107.6(2) . . . . ?
C4 N1 B1 F2 -133.3(2) . . . . ?
C4 N1 B1 N2 -12.4(3) . . . . ?
C4 C5 C6 N2 -8.2(3) . . . . ?
C4 C5 C6 C7 166.3(2) . . . . ?
C4 C5 C22 C23 -89.2(3) . . . . ?
C4 C5 C22 C27 89.3(3) . . . . ?
C5 C6 C7 C8 -173.25(19) . . . . ?
C5 C22 C23 C24 179.2(2) . . . . ?
C5 C22 C23 C28 0.3(4) . . . . ?
C5 C22 C27 C26 -179.3(2) . . . . ?
C5 C22 C27 C30 0.2(3) . . . . ?
C6 N2 C16 C8 -1.7(2) . . . . ?
C6 N2 C16 C15 176.0(2) . . . . ?
C6 N2 B1 F1 -111.1(2) . . . . ?
C6 N2 B1 F2 126.2(2) . . . . ?
C6 N2 B1 N1 7.1(3) . . . . ?
C6 C5 C22 C23 88.0(3) . . . . ?
C6 C5 C22 C27 -93.4(2) . . . . ?
C6 C7 C8 C9 172.8(2) . . . . ?
C6 C7 C8 C16 -2.7(2) . . . . ?
C7 C8 C9 N3 -175.5(2) . . . . ?
C7 C8 C9 C17 4.6(4) . . . . ?
C7 C8 C16 N2 2.8(2) . . . . ?
C7 C8 C16 C15 -175.22(18) . . . . ?
C8 C9 C17 N4 4.9(8) . . . . ?
C8 C9 C17 C18 -175.4(7) . . . . ?
C8 C9 C17 N4A 27.2(6) . . . . ?
C8 C9 C17 C18A -157.1(6) . . . . ?
C9 N3 C10 C11 -174.0(2) . . . . ?
C9 N3 C10 C15 3.9(3) . . . . ?
C9 C8 C16 N2 -173.54(17) . . . . ?
C9 C8 C16 C15 8.5(3) . . . . ?
C9 C17 C18 C19 -178.3(7) . . . . ?
C9 C17 N4A C21A 175.6(5) . . . . ?
C9 C17 C18A C19A -176.8(6) . . . . ?
C10 N3 C9 C8 -5.7(3) . . . . ?
C10 N3 C9 C17 174.25(19) . . . . ?
C10 C11 C12 C13 -0.1(4) . . . . ?
C10 C15 C16 N2 172.68(19) . . . . ?
C10 C15 C16 C8 -9.8(3) . . . . ?
C11 C10 C15 C14 4.3(3) . . . . ?
C11 C10 C15 C16 -178.2(2) . . . . ?
C11 C12 C13 C14 3.7(4) . . . . ?
C12 C13 C14 C15 -3.2(4) . . . . ?
C13 C14 C15 C10 -0.8(3) . . . . ?
C13 C14 C15 C16 -178.0(2) . . . . ?
C14 C15 C16 N2 -10.1(4) . . . . ?
C14 C15 C16 C8 167.4(2) . . . . ?
C15 C10 C11 C12 -3.9(3) . . . . ?
C16 N2 C6 C5 175.31(17) . . . . ?
C16 N2 C6 C7 -0.1(2) . . . . ?
C16 N2 B1 F1 77.4(3) . . . . ?
C16 N2 B1 F2 -45.3(3) . . . . ?
C16 N2 B1 N1 -164.43(18) . . . . ?
C16 C8 C9 N3 -0.4(3) . . . . ?
C16 C8 C9 C17 179.7(2) . . . . ?
C17 N4 C21 C20 0.3(14) . . . . ?
C17 C18 C19 C20 -6.5(17) . . . . ?
C17 N4A C21A C20A -2.1(11) . . . . ?
C17 C18A C19A C20A 5.0(14) . . . . ?
C18 C19 C20 C21 8(2) . . . . ?
C19 C20 C21 N4 -5.4(18) . . . . ?
C21 N4 C17 C9 -178.6(6) . . . . ?
C21 N4 C17 C18 1.7(12) . . . . ?
C22 C5 C6 N2 174.57(18) . . . . ?
C22 C5 C6 C7 -10.9(3) . . . . ?
C22 C23 C24 C25 0.0(4) . . . . ?
C23 C22 C27 C26 -0.7(3) . . . . ?
C23 C22 C27 C30 178.8(2) . . . . ?
C23 C24 C25 C26 -0.6(5) . . . . ?
C23 C24 C25 C29 178.4(3) . . . . ?
C24 C25 C26 C27 0.5(4) . . . . ?
C25 C26 C27 C22 0.1(4) . . . . ?
C25 C26 C27 C30 -179.4(3) . . . . ?
C27 C22 C23 C24 0.6(4) . . . . ?
C27 C22 C23 C28 -178.3(2) . . . . ?
C28 C23 C24 C25 179.0(3) . . . . ?
C29 C25 C26 C27 -178.5(3) . . . . ?
B1 N1 C1 C2 176.29(19) . . . . ?
B1 N1 C4 C3 -176.08(19) . . . . ?
B1 N1 C4 C5 8.1(3) . . . . ?
B1 N2 C6 C5 2.1(3) . . . . ?
B1 N2 C6 C7 -173.30(18) . . . . ?
B1 N2 C16 C8 171.05(19) . . . . ?
B1 N2 C16 C15 -11.3(3) . . . . ?
N4A C17 C18A C19A -1.6(10) . . . . ?
C18A C17 N4A C21A 0.0(9) . . . . ?
C18A C19A C20A C21A -6.7(17) . . . . ?
C19A C20A C21A N4A 5.6(16) . . . . ?
